data_7222969
loop_
_publ_author_name
'Li, Yunwu'
'Ma, huiyan'
'Wang, Suna'
'Xu, Jian'
'Li, Da-Cheng'
'Dou, Jianmin'
'Bu, Xian-He'

_publ_section_title
;
 Structure modulation in zinc-ditetrazolate coordination polymers by in
 situ ligand synthesis
;
_journal_name_full 'RSC Adv.'
_journal_paper_doi 10.1039/C5RA15576B
_journal_year 2015
_chemical_formula_sum 'C8 H6 N8 O2 Zn2'
_chemical_formula_weight 376.99
_chemical_name_systematic
; 
 ? 
;
_space_group_IT_number 14
_symmetry_cell_setting monoclinic
_symmetry_space_group_name_Hall '-P 2ybc'
_symmetry_space_group_name_H-M 'P 1 21/c 1'
_atom_sites_solution_hydrogens geom
_atom_sites_solution_primary direct
_atom_sites_solution_secondary difmap
_audit_creation_method SHELXL-97
_audit_update_record
;
2015-06-17 deposited with the CCDC.
2015-10-14 downloaded from the CCDC.
;
_cell_angle_alpha 90.00
_cell_angle_beta 117.31(2)
_cell_angle_gamma 90.00
_cell_formula_units_Z 4
_cell_length_a 8.1044(16)
_cell_length_b 16.023(3)
_cell_length_c 10.137(4)
_cell_measurement_temperature 293(2)
_cell_volume 1169.6(6)
_computing_cell_refinement 'CrystalClear (Rigaku/MSC Inc., 2005)'
_computing_data_collection 'CrystalClear (Rigaku/MSC Inc., 2005)'
_computing_data_reduction 'CrystalClear (Rigaku/MSC Inc., 2005)'
_computing_molecular_graphics 'Bruker SHELXTL'
_computing_publication_material 'Bruker SHELXTL'
_computing_structure_refinement 'SHELXL-97 (Sheldrick, 1997)'
_computing_structure_solution 'SHELXS-97 (Sheldrick, 1990)'
_diffrn_ambient_temperature 293(2)
_diffrn_measured_fraction_theta_full 0.998
_diffrn_measured_fraction_theta_max 0.998
_diffrn_measurement_device_type 'Bruker Apex CCD area-detector'
_diffrn_measurement_method 'phi and omega scans'
_diffrn_radiation_monochromator graphite
_diffrn_radiation_source 'fine-focus sealed tube'
_diffrn_radiation_type MoK\a
_diffrn_radiation_wavelength 0.71073
_diffrn_reflns_av_R_equivalents 0.0706
_diffrn_reflns_av_sigmaI/netI 0.0509
_diffrn_reflns_limit_h_max 9
_diffrn_reflns_limit_h_min -9
_diffrn_reflns_limit_k_max 19
_diffrn_reflns_limit_k_min -19
_diffrn_reflns_limit_l_max 12
_diffrn_reflns_limit_l_min -12
_diffrn_reflns_number 9859
_diffrn_reflns_theta_full 24.99
_diffrn_reflns_theta_max 24.99
_diffrn_reflns_theta_min 3.10
_exptl_absorpt_coefficient_mu 4.117
_exptl_absorpt_correction_T_max 0.5588
_exptl_absorpt_correction_T_min 0.4645
_exptl_absorpt_correction_type multi-scan
_exptl_crystal_colour colourless
_exptl_crystal_density_diffrn 2.141
_exptl_crystal_density_method 'not measured'
_exptl_crystal_description block
_exptl_crystal_F_000 744
_exptl_crystal_size_max 0.22
_exptl_crystal_size_mid 0.18
_exptl_crystal_size_min 0.16
_refine_diff_density_max 0.896
_refine_diff_density_min -0.472
_refine_diff_density_rms 0.125
_refine_ls_extinction_method none
_refine_ls_goodness_of_fit_ref 1.167
_refine_ls_hydrogen_treatment mixed
_refine_ls_matrix_type full
_refine_ls_number_parameters 185
_refine_ls_number_reflns 2055
_refine_ls_number_restraints 1
_refine_ls_restrained_S_all 1.167
_refine_ls_R_factor_all 0.0744
_refine_ls_R_factor_gt 0.0550
_refine_ls_shift/su_max 0.000
_refine_ls_shift/su_mean 0.000
_refine_ls_structure_factor_coef Fsqd
_refine_ls_weighting_details 'calc w=1/[\s^2^(Fo^2^)+(0.0345P)^2^+5.0900P] where P=(Fo^2^+2Fc^2^)/3'
_refine_ls_weighting_scheme calc
_refine_ls_wR_factor_gt 0.1046
_refine_ls_wR_factor_ref 0.1103
_reflns_number_gt 1689
_reflns_number_total 2055
_reflns_threshold_expression >2sigma(I)
_cod_data_source_file c5ra15576b2.cif
_cod_data_source_block 3
_cod_depositor_comments
;
The following automatic conversions were performed:

'_symmetry_cell_setting' value 'Monoclinic' changed to 'monoclinic'
according to
/usr/data/users/saulius/crontab/automatic-downloads/rss-feeds/RSC/lib/dictionaries/cif_core.dic
dictionary named 'cif_core.dic' version 2.4.2 from 2011-04-26.

Automatic conversion script
Id: cif_fix_values 3271 2015-04-21 07:52:19Z andrius 
;
_cod_original_sg_symbol_H-M P21/c
_cod_database_code 7222969

loop_
_symmetry_equiv_pos_as_xyz
'x, y, z'
'-x, y+1/2, -z+1/2'
'-x, -y, -z'
'x, -y-1/2, z-1/2'

loop_
_atom_site_label
_atom_site_type_symbol
_atom_site_fract_x
_atom_site_fract_y
_atom_site_fract_z
_atom_site_U_iso_or_equiv
_atom_site_adp_type
_atom_site_occupancy
_atom_site_symmetry_multiplicity
_atom_site_calc_flag
_atom_site_refinement_flags
Zn1 Zn 0.70535(11) 0.80960(5) 0.98772(8) 0.0239(2) Uani 1 1 d .
Zn2 Zn 0.53720(11) 0.64133(5) 0.74043(8) 0.0236(2) Uani 1 1 d .
C1 C 0.2465(9) 0.9691(4) 0.4773(7) 0.0219(15) Uani 1 1 d .
C2 C 0.1268(9) 1.0374(4) 0.4315(7) 0.0251(16) Uani 1 1 d .
H2 H 0.1300 1.0767 0.5000 0.030 Uiso 1 1 calc R
C3 C 0.0034(9) 1.0458(4) 0.2829(7) 0.0270(16) Uani 1 1 d .
H3 H -0.0746 1.0920 0.2517 0.032 Uiso 1 1 calc R
C4 C -0.0067(9) 0.9875(4) 0.1800(8) 0.0274(16) Uani 1 1 d .
H4 H -0.0934 0.9935 0.0808 0.033 Uiso 1 1 calc R
C5 C 0.1142(9) 0.9190(4) 0.2250(7) 0.0231(15) Uani 1 1 d .
C6 C 0.2377(9) 0.9097(4) 0.3751(7) 0.0213(15) Uani 1 1 d .
H6 H 0.3149 0.8632 0.4069 0.026 Uiso 1 1 calc R
C7 C 0.3796(9) 0.9551(4) 0.6355(7) 0.0225(15) Uani 1 1 d .
C8 C 1.1170(9) 0.8585(4) 1.1166(7) 0.0210(14) Uani 1 1 d .
N1 N 0.4415(9) 0.8803(4) 0.6935(6) 0.0337(15) Uani 1 1 d .
N2 N 0.5554(8) 0.8959(4) 0.8371(6) 0.0288(14) Uani 1 1 d .
N3 N 0.5633(8) 0.9755(3) 0.8660(6) 0.0284(14) Uani 1 1 d .
N4 N 0.4537(7) 1.0147(3) 0.7410(6) 0.0223(13) Uani 1 1 d .
N5 N 0.9676(7) 0.8194(3) 1.0125(6) 0.0256(13) Uani 1 1 d .
N6 N 1.0278(8) 0.7714(4) 0.9335(6) 0.0295(14) Uani 1 1 d .
N7 N 1.2058(8) 0.7812(4) 0.9880(6) 0.0291(14) Uani 1 1 d .
N8 N 1.2656(7) 0.8349(3) 1.1047(6) 0.0250(13) Uani 1 1 d .
O1 O 0.6143(7) 0.6990(3) 0.9270(5) 0.0310(12) Uani 1 1 d D
O2 O 0.7149(6) 0.8229(3) 1.1785(5) 0.0302(12) Uani 1 1 d .
H2W H 0.8065 0.7979 1.2399 0.045 Uiso 1 1 d R
H1W H 0.612(13) 0.671(5) 0.997(7) 0.07(3) Uiso 1 1 d D

loop_
_atom_site_aniso_label
_atom_site_aniso_U_11
_atom_site_aniso_U_22
_atom_site_aniso_U_33
_atom_site_aniso_U_23
_atom_site_aniso_U_13
_atom_site_aniso_U_12
Zn1 0.0236(4) 0.0218(4) 0.0208(4) -0.0008(3) 0.0055(3) 0.0003(4)
Zn2 0.0212(4) 0.0221(4) 0.0221(4) 0.0008(3) 0.0053(3) -0.0024(3)
C1 0.023(4) 0.026(4) 0.014(3) -0.004(3) 0.005(3) -0.005(3)
C2 0.031(4) 0.020(4) 0.021(4) -0.008(3) 0.010(3) 0.002(3)
C3 0.026(4) 0.023(4) 0.029(4) 0.004(3) 0.010(3) 0.006(3)
C4 0.022(4) 0.028(4) 0.021(4) 0.001(3) 0.001(3) -0.003(3)
C5 0.019(3) 0.025(4) 0.024(4) -0.002(3) 0.009(3) -0.003(3)
C6 0.023(4) 0.020(4) 0.019(3) 0.004(3) 0.008(3) 0.003(3)
C7 0.022(4) 0.022(4) 0.023(4) -0.004(3) 0.009(3) 0.001(3)
C8 0.022(3) 0.025(4) 0.013(3) 0.000(3) 0.005(3) -0.001(3)
N1 0.042(4) 0.023(3) 0.022(3) -0.001(3) 0.003(3) 0.006(3)
N2 0.029(3) 0.027(3) 0.023(3) 0.001(3) 0.005(3) 0.003(3)
N3 0.032(3) 0.021(3) 0.024(3) 0.001(3) 0.007(3) 0.003(3)
N4 0.021(3) 0.021(3) 0.018(3) 0.001(2) 0.003(2) 0.006(3)
N5 0.021(3) 0.030(3) 0.019(3) -0.004(3) 0.004(3) 0.000(3)
N6 0.023(3) 0.032(3) 0.029(3) -0.007(3) 0.008(3) -0.001(3)
N7 0.031(3) 0.030(3) 0.022(3) -0.008(3) 0.008(3) 0.002(3)
N8 0.019(3) 0.025(3) 0.025(3) -0.006(2) 0.005(3) -0.003(2)
O1 0.038(3) 0.026(3) 0.028(3) -0.003(2) 0.015(3) -0.007(2)
O2 0.026(3) 0.042(3) 0.020(2) 0.004(2) 0.009(2) 0.008(2)

loop_
_atom_type_symbol
_atom_type_description
_atom_type_scat_dispersion_real
_atom_type_scat_dispersion_imag
_atom_type_scat_source
C C 0.0033 0.0016 'International Tables Vol C Tables 4.2.6.8 and 6.1.1.4'
H H 0.0000 0.0000 'International Tables Vol C Tables 4.2.6.8 and 6.1.1.4'
N N 0.0061 0.0033 'International Tables Vol C Tables 4.2.6.8 and 6.1.1.4'
O O 0.0106 0.0060 'International Tables Vol C Tables 4.2.6.8 and 6.1.1.4'
Zn Zn 0.2839 1.4301 'International Tables Vol C Tables 4.2.6.8 and 6.1.1.4'

loop_
_geom_angle_atom_site_label_1
_geom_angle_atom_site_label_2
_geom_angle_atom_site_label_3
_geom_angle
_geom_angle_site_symmetry_1
_geom_angle_site_symmetry_3
O1 Zn1 O2 105.1(2) . .
O1 Zn1 N2 112.6(2) . .
O2 Zn1 N2 115.0(2) . .
O1 Zn1 N5 109.9(2) . .
O2 Zn1 N5 108.2(2) . .
N2 Zn1 N5 106.0(2) . .
O2 Zn2 O1 103.0(2) 4_575 .
O2 Zn2 N8 118.0(2) 4_575 4_475
O1 Zn2 N8 109.7(2) . 4_475
O2 Zn2 N4 109.3(2) 4_575 2_646
O1 Zn2 N4 113.8(2) . 2_646
N8 Zn2 N4 103.4(2) 4_475 2_646
C6 C1 C2 120.1(6) . .
C6 C1 C7 117.8(6) . .
C2 C1 C7 122.0(6) . .
C3 C2 C1 119.1(6) . .
C3 C2 H2 120.4 . .
C1 C2 H2 120.4 . .
C4 C3 C2 121.5(6) . .
C4 C3 H3 119.3 . .
C2 C3 H3 119.3 . .
C3 C4 C5 119.7(6) . .
C3 C4 H4 120.1 . .
C5 C4 H4 120.1 . .
C6 C5 C4 119.0(6) . .
C6 C5 C8 119.6(6) . 1_454
C4 C5 C8 121.4(6) . 1_454
C1 C6 C5 120.5(6) . .
C1 C6 H6 119.8 . .
C5 C6 H6 119.8 . .
N1 C7 N4 110.3(6) . .
N1 C7 C1 123.7(6) . .
N4 C7 C1 126.0(6) . .
N8 C8 N5 109.0(6) . .
N8 C8 C5 125.8(6) . 1_656
N5 C8 C5 125.2(6) . 1_656
C7 N1 N2 104.1(5) . .
N3 N2 N1 111.4(5) . .
N3 N2 Zn1 123.6(4) . .
N1 N2 Zn1 124.9(4) . .
N2 N3 N4 107.8(5) . .
N3 N4 C7 106.4(5) . .
N3 N4 Zn2 113.8(4) . 2_656
C7 N4 Zn2 139.6(4) . 2_656
C8 N5 N6 106.9(5) . .
C8 N5 Zn1 130.5(5) . .
N6 N5 Zn1 121.6(4) . .
N7 N6 N5 108.2(5) . .
N6 N7 N8 109.3(5) . .
C8 N8 N7 106.6(5) . .
C8 N8 Zn2 129.5(4) . 4_676
N7 N8 Zn2 123.6(4) . 4_676
Zn1 O1 Zn2 131.5(3) . .
Zn1 O1 H1W 112(7) . .
Zn2 O1 H1W 116(7) . .
Zn2 O2 Zn1 133.0(3) 4_576 .
Zn2 O2 H2W 117.0 4_576 .
Zn1 O2 H2W 108.4 . .

loop_
_geom_bond_atom_site_label_1
_geom_bond_atom_site_label_2
_geom_bond_distance
_geom_bond_site_symmetry_2
Zn1 O1 1.910(5) .
Zn1 O2 1.912(5) .
Zn1 N2 2.004(6) .
Zn1 N5 2.029(6) .
Zn2 O2 1.904(5) 4_575
Zn2 O1 1.933(5) .
Zn2 N8 2.026(5) 4_475
Zn2 N4 2.037(5) 2_646
C1 C6 1.386(9) .
C1 C2 1.392(9) .
C1 C7 1.483(9) .
C2 C3 1.380(9) .
C2 H2 0.9300 .
C3 C4 1.375(10) .
C3 H3 0.9300 .
C4 C5 1.401(9) .
C4 H4 0.9300 .
C5 C6 1.394(9) .
C5 C8 1.473(9) 1_454
C6 H6 0.9300 .
C7 N1 1.329(8) .
C7 N4 1.351(8) .
C8 N8 1.320(8) .
C8 N5 1.342(8) .
C8 C5 1.473(9) 1_656
N1 N2 1.342(8) .
N2 N3 1.304(8) .
N3 N4 1.325(7) .
N4 Zn2 2.037(5) 2_656
N5 N6 1.352(8) .
N6 N7 1.296(8) .
N7 N8 1.359(7) .
N8 Zn2 2.026(5) 4_676
O1 H1W 0.846(10) .
O2 Zn2 1.904(5) 4_576
O2 H2W 0.8214 .
